data_7055224
loop_
_publ_author_name
'Sharma, Vinay'
'Mohammad, Akbar'
'Mishra, Veenu'
'Chaudhary, Archana'
'Kapoor, Kshipra'
'Mobin, Shaikh M.'

_publ_section_title
;
 Fabrication of innovative ZnO nanoflowers showing drastic biological
 activity
;
_journal_issue 3
_journal_name_full 'New J. Chem.'
_journal_page_first 2145
_journal_paper_doi 10.1039/C5NJ02391B
_journal_volume 40
_journal_year 2016
_chemical_formula_sum 'C7 H9 Cl2 N O Zn'
_chemical_formula_weight 259.42
_space_group_crystal_system monoclinic
_space_group_IT_number 14
_space_group_name_Hall '-P 2yn'
_space_group_name_H-M_alt 'P 1 21/n 1'
_symmetry_space_group_name_Hall '-P 2yn'
_symmetry_space_group_name_H-M 'P 1 21/n 1'
_atom_sites_solution_hydrogens mixed
_audit_creation_method SHELXL-2014/7
_audit_update_record
;
2015-02-18 deposited with the CCDC.
2015-12-16 downloaded from the CCDC.
;
_cell_angle_alpha 90
_cell_angle_beta 97.69(4)
_cell_angle_gamma 90
_cell_formula_units_Z 4
_cell_length_a 10.468(7)
_cell_length_b 8.1058(6)
_cell_length_c 10.993(3)
_cell_measurement_reflns_used 1759
_cell_measurement_temperature 120(2)
_cell_measurement_theta_max 32.4049
_cell_measurement_theta_min 3.1317
_cell_volume 924.4(7)
_computing_cell_refinement 'CrysAlis RED, Oxford Diffraction Ltd.,'
_computing_data_collection 'CrysAlis CCD, Oxford Diffraction Ltd.,'
_computing_data_reduction 'CrysAlis RED, Oxford Diffraction Ltd.,'
_computing_molecular_graphics Ortep3
_computing_publication_material Shelx97
_computing_structure_refinement 'SHELXL-2014/7 (Sheldrick, 2014)'
_computing_structure_solution 'SHELXS-97 (Sheldrick, 1997)'
_diffrn_ambient_temperature 120(2)
_diffrn_measured_fraction_theta_full 0.999
_diffrn_measured_fraction_theta_max 0.999
_diffrn_radiation_type MoK\a
_diffrn_radiation_wavelength 0.71073
_diffrn_reflns_av_R_equivalents 0.0430
_diffrn_reflns_av_unetI/netI 0.0459
_diffrn_reflns_Laue_measured_fraction_full 0.999
_diffrn_reflns_Laue_measured_fraction_max 0.999
_diffrn_reflns_limit_h_max 12
_diffrn_reflns_limit_h_min -12
_diffrn_reflns_limit_k_max 9
_diffrn_reflns_limit_k_min -9
_diffrn_reflns_limit_l_max 13
_diffrn_reflns_limit_l_min -7
_diffrn_reflns_number 3961
_diffrn_reflns_point_group_measured_fraction_full 0.999
_diffrn_reflns_point_group_measured_fraction_max 0.999
_diffrn_reflns_theta_full 24.998
_diffrn_reflns_theta_max 24.998
_diffrn_reflns_theta_min 3.132
_exptl_absorpt_coefficient_mu 3.182
_exptl_absorpt_correction_T_max 1.00000
_exptl_absorpt_correction_T_min 0.36910
_exptl_absorpt_correction_type multi-scan
_exptl_absorpt_process_details
;
CrysAlis RED, Oxford Diffraction Ltd.,
Version 1.171.32.24 (release 21-04-2008 CrysAlis171 .NET)
(compiled Apr 21 2008,18:23:10)
Empirical absorption correction using spherical harmonics,
 implemented in SCALE3 ABSPACK scaling algorithm.
;
_exptl_crystal_colour colourless
_exptl_crystal_density_diffrn 1.864
_exptl_crystal_density_method 'not measured'
_exptl_crystal_description block
_exptl_crystal_F_000 520
_exptl_crystal_size_max 0.230
_exptl_crystal_size_mid 0.180
_exptl_crystal_size_min 0.150
_refine_diff_density_max 0.868
_refine_diff_density_min -1.079
_refine_diff_density_rms 0.144
_refine_ls_extinction_method none
_refine_ls_goodness_of_fit_ref 0.995
_refine_ls_hydrogen_treatment mixed
_refine_ls_matrix_type full
_refine_ls_number_parameters 113
_refine_ls_number_reflns 1627
_refine_ls_number_restraints 0
_refine_ls_restrained_S_all 0.995
_refine_ls_R_factor_all 0.0451
_refine_ls_R_factor_gt 0.0372
_refine_ls_shift/su_max 0.001
_refine_ls_shift/su_mean 0.000
_refine_ls_structure_factor_coef Fsqd
_refine_ls_weighting_details 'w=1/[\s^2^(Fo^2^)+(0.0529P)^2^] where P=(Fo^2^+2Fc^2^)/3'
_refine_ls_weighting_scheme calc
_refine_ls_wR_factor_gt 0.0802
_refine_ls_wR_factor_ref 0.0824
_reflns_Friedel_coverage 0.000
_reflns_number_gt 1387
_reflns_number_total 1627
_reflns_threshold_expression 'I > 2\s(I)'
_cod_data_source_file c5nj02391b2.cif
_cod_data_source_block 2
_cod_depositor_comments 'Adding full bibliography for 7055223--7055224.cif.'
_cod_original_cell_volume 924.5(7)
_cod_database_code 7055224
_shelx_shelxl_version_number 2014/7
_shelx_space_group_comment
;
The symmetry employed for this shelxl refinement is uniquely defined
by the following loop, which should always be used as a source of
symmetry information in preference to the above space-group names.
They are only intended as comments.
;
_shelx_estimated_absorpt_t_min 0.528
_shelx_estimated_absorpt_t_max 0.647

loop_
_space_group_symop_operation_xyz
'x, y, z'
'-x+1/2, y+1/2, -z+1/2'
'-x, -y, -z'
'x-1/2, -y-1/2, z-1/2'

loop_
_atom_site_label
_atom_site_type_symbol
_atom_site_fract_x
_atom_site_fract_y
_atom_site_fract_z
_atom_site_U_iso_or_equiv
_atom_site_adp_type
_atom_site_occupancy
_atom_site_site_symmetry_order
_atom_site_calc_flag
_atom_site_refinement_flags_posn
_atom_site_refinement_flags_adp
Zn1 Zn 0.56072(3) 0.08328(5) 0.86879(3) 0.01282(16) Uani 1 1 d . .
Cl1 Cl 0.77434(7) 0.05306(11) 0.86826(8) 0.0163(2) Uani 1 1 d . .
Cl2 Cl 0.48281(7) 0.20003(11) 1.03246(7) 0.0143(2) Uani 1 1 d . .
O1 O 0.5513(3) 0.3235(4) 0.7734(2) 0.0195(6) Uani 1 1 d . .
N1 N 0.4512(2) 0.0077(4) 0.7129(2) 0.0114(6) Uani 1 1 d . .
C1 C 0.4807(3) -0.1341(4) 0.6598(3) 0.0134(7) Uani 1 1 d . .
H1 H 0.5494 -0.1993 0.6996 0.016 Uiso 1 1 calc R U
C2 C 0.4156(3) -0.1889(5) 0.5500(3) 0.0153(8) Uani 1 1 d . .
H2 H 0.4399 -0.2889 0.5143 0.018 Uiso 1 1 calc R U
C3 C 0.3148(3) -0.0964(5) 0.4929(3) 0.0169(8) Uani 1 1 d . .
H3 H 0.2670 -0.1329 0.4182 0.020 Uiso 1 1 calc R U
C4 C 0.2842(3) 0.0500(5) 0.5460(3) 0.0157(8) Uani 1 1 d . .
H4 H 0.2155 0.1159 0.5070 0.019 Uiso 1 1 calc R U
C5 C 0.3532(3) 0.1019(5) 0.6564(3) 0.0132(7) Uani 1 1 d . .
C6 C 0.3258(3) 0.2603(4) 0.7179(3) 0.0140(8) Uani 1 1 d . .
H6A H 0.3148 0.2369 0.8042 0.017 Uiso 1 1 calc R U
H6B H 0.2435 0.3060 0.6767 0.017 Uiso 1 1 calc R U
C7 C 0.4309(3) 0.3896(5) 0.7159(3) 0.0185(8) Uani 1 1 d . .
H7A H 0.4383 0.4208 0.6300 0.022 Uiso 1 1 calc R U
H7B H 0.4087 0.4896 0.7602 0.022 Uiso 1 1 calc R U
H101 H 0.602(4) 0.372(5) 0.758(4) 0.015(13) Uiso 1 1 d . .

loop_
_atom_site_aniso_label
_atom_site_aniso_U_11
_atom_site_aniso_U_22
_atom_site_aniso_U_33
_atom_site_aniso_U_23
_atom_site_aniso_U_13
_atom_site_aniso_U_12
Zn1 0.0102(2) 0.0191(3) 0.0098(2) -0.00112(17) 0.00353(15) 0.00018(17)
Cl1 0.0103(4) 0.0206(5) 0.0187(4) -0.0018(4) 0.0052(3) 0.0006(3)
Cl2 0.0164(4) 0.0170(5) 0.0108(4) -0.0001(3) 0.0061(3) 0.0007(4)
O1 0.0127(13) 0.0233(16) 0.0234(14) 0.0068(13) 0.0056(11) -0.0032(13)
N1 0.0105(13) 0.0138(16) 0.0111(13) 0.0000(13) 0.0059(11) 0.0012(12)
C1 0.0110(16) 0.0142(19) 0.0162(17) 0.0043(16) 0.0064(13) 0.0010(15)
C2 0.0212(18) 0.0128(19) 0.0141(17) -0.0031(15) 0.0110(13) -0.0041(15)
C3 0.0175(18) 0.023(2) 0.0109(16) -0.0002(16) 0.0051(14) -0.0096(16)
C4 0.0108(17) 0.024(2) 0.0135(17) 0.0067(16) 0.0043(13) -0.0002(15)
C5 0.0111(16) 0.0169(19) 0.0133(16) 0.0034(15) 0.0077(13) 0.0003(15)
C6 0.0128(16) 0.018(2) 0.0112(16) 0.0017(15) 0.0032(12) 0.0041(15)
C7 0.0203(19) 0.016(2) 0.0202(18) 0.0016(16) 0.0058(15) 0.0044(16)

loop_
_atom_type_symbol
_atom_type_description
_atom_type_scat_dispersion_real
_atom_type_scat_dispersion_imag
_atom_type_scat_source
C C 0.0033 0.0016 'International Tables Vol C Tables 4.2.6.8 and 6.1.1.4'
H H 0.0000 0.0000 'International Tables Vol C Tables 4.2.6.8 and 6.1.1.4'
N N 0.0061 0.0033 'International Tables Vol C Tables 4.2.6.8 and 6.1.1.4'
O O 0.0106 0.0060 'International Tables Vol C Tables 4.2.6.8 and 6.1.1.4'
Cl Cl 0.1484 0.1585 'International Tables Vol C Tables 4.2.6.8 and 6.1.1.4'
Zn Zn 0.2839 1.4301 'International Tables Vol C Tables 4.2.6.8 and 6.1.1.4'

loop_
_geom_angle_atom_site_label_1
_geom_angle_atom_site_label_2
_geom_angle_atom_site_label_3
_geom_angle
_geom_angle_site_symmetry_3
N1 Zn1 O1 83.13(11) .
N1 Zn1 Cl1 114.53(9) .
O1 Zn1 Cl1 94.37(8) .
N1 Zn1 Cl2 124.89(9) .
O1 Zn1 Cl2 90.62(8) .
Cl1 Zn1 Cl2 120.54(5) .
N1 Zn1 Cl2 88.57(8) 3_657
O1 Zn1 Cl2 167.39(7) 3_657
Cl1 Zn1 Cl2 97.72(4) 3_657
Cl2 Zn1 Cl2 86.33(4) 3_657
Zn1 Cl2 Zn1 93.67(4) 3_657
C7 O1 Zn1 121.3(2) .
C7 O1 H101 109(3) .
Zn1 O1 H101 129(3) .
C1 N1 C5 119.0(3) .
C1 N1 Zn1 119.3(2) .
C5 N1 Zn1 121.6(2) .
N1 C1 C2 122.7(3) .
N1 C1 H1 118.6 .
C2 C1 H1 118.6 .
C3 C2 C1 118.9(3) .
C3 C2 H2 120.5 .
C1 C2 H2 120.5 .
C2 C3 C4 118.9(3) .
C2 C3 H3 120.5 .
C4 C3 H3 120.5 .
C3 C4 C5 120.4(3) .
C3 C4 H4 119.8 .
C5 C4 H4 119.8 .
N1 C5 C4 120.1(3) .
N1 C5 C6 117.0(3) .
C4 C5 C6 123.0(3) .
C5 C6 C7 113.7(3) .
C5 C6 H6A 108.8 .
C7 C6 H6A 108.8 .
C5 C6 H6B 108.8 .
C7 C6 H6B 108.8 .
H6A C6 H6B 107.7 .
O1 C7 C6 109.3(3) .
O1 C7 H7A 109.8 .
C6 C7 H7A 109.8 .
O1 C7 H7B 109.8 .
C6 C7 H7B 109.8 .
H7A C7 H7B 108.3 .

loop_
_geom_bond_atom_site_label_1
_geom_bond_atom_site_label_2
_geom_bond_distance
_geom_bond_site_symmetry_2
Zn1 N1 2.025(3) .
Zn1 O1 2.208(3) .
Zn1 Cl1 2.2504(17) .
Zn1 Cl2 2.2782(11) .
Zn1 Cl2 2.6062(10) 3_657
Cl2 Zn1 2.6062(10) 3_657
O1 C7 1.436(4) .
O1 H101 0.70(4) .
N1 C1 1.344(5) .
N1 C5 1.360(4) .
C1 C2 1.378(5) .
C1 H1 0.9500 .
C2 C3 1.375(5) .
C2 H2 0.9500 .
C3 C4 1.379(5) .
C3 H3 0.9500 .
C4 C5 1.392(5) .
C4 H4 0.9500 .
C5 C6 1.497(5) .
C6 C7 1.522(5) .
C6 H6A 0.9900 .
C6 H6B 0.9900 .
C7 H7A 0.9900 .
C7 H7B 0.9900 .

loop_
_geom_torsion_atom_site_label_1
_geom_torsion_atom_site_label_2
_geom_torsion_atom_site_label_3
_geom_torsion_atom_site_label_4
_geom_torsion
C5 N1 C1 C2 -0.2(5)
Zn1 N1 C1 C2 -176.1(3)
N1 C1 C2 C3 -1.0(5)
C1 C2 C3 C4 1.5(5)
C2 C3 C4 C5 -0.9(5)
C1 N1 C5 C4 0.8(5)
Zn1 N1 C5 C4 176.7(2)
C1 N1 C5 C6 -178.8(3)
Zn1 N1 C5 C6 -2.9(4)
C3 C4 C5 N1 -0.3(5)
C3 C4 C5 C6 179.3(3)
N1 C5 C6 C7 69.1(4)
C4 C5 C6 C7 -110.5(4)
Zn1 O1 C7 C6 -7.8(4)
C5 C6 C7 O1 -57.5(4)
